data_7000609
loop_
_publ_author_name
'Brice\~no, Alexander'
'Hill, Yennifer'
'Gonz\'alez, Teresa'
'D\'iaz de Delgado, Graciela'

_publ_section_title
;
 Combining hydrogen bonding and metal coordination for controlling
 topochemical [2 + 2] cycloaddition from multi-component assemblies
;
_journal_issue 9
_journal_name_full 'Dalton Transactions'
_journal_page_first 1602
_journal_page_last 1610
_journal_paper_doi 10.1039/b815149k
_journal_year 2009
_chemical_compound_source Synthesis
_chemical_formula_moiety 'C24 H28 Mn N4 O4, 4(C12 H10 N2), 2(Cl O4)'
_chemical_formula_sum 'C72 H68 Cl2 Mn N12 O12'
_chemical_formula_weight 1419.22
_chemical_name_systematic
;
?
;
_space_group_IT_number 2
_symmetry_cell_setting triclinic
_symmetry_space_group_name_Hall '-P 1'
_symmetry_space_group_name_H-M 'P -1'
_atom_sites_solution_hydrogens geom
_atom_sites_solution_primary direct
_atom_sites_solution_secondary difmap
_cell_angle_alpha 80.66(3)
_cell_angle_beta 74.33(2)
_cell_angle_gamma 87.61(3)
_cell_formula_units_Z 1
_cell_length_a 9.6305(19)
_cell_length_b 13.778(2)
_cell_length_c 14.123(2)
_cell_measurement_reflns_used 7906
_cell_measurement_temperature 293(2)
_cell_measurement_theta_max 27.7731
_cell_measurement_theta_min 1.4978
_cell_volume 1780.4(6)
_computing_cell_refinement 'CrystalClear (Rigaku/MSC Inc., 2005)'
_computing_data_collection 'CrystalClear (Rigaku/MSC Inc., 2005)'
_computing_data_reduction 'CrystalClear (Rigaku/MSC Inc., 2005)'
_computing_molecular_graphics
;
SHELXLTL-NT V5.1 (Bruker AXS, 1998) and DIAMOND
(Brandenburg, 1998)
;
_computing_publication_material
;
SHELXLTL-NT V5.1 (Bruker AXS, 1998) and PLATON (Spek, 2003).
;
_computing_structure_refinement 'SHELXLTL-NT V5.1 (Bruker AXS, 1998)'
_computing_structure_solution 'SHELXLTL-NT V5.1 (Bruker AXS, 1998)'
_diffrn_ambient_temperature 293(2)
_diffrn_measured_fraction_theta_full 0.975
_diffrn_measured_fraction_theta_max 0.781
_diffrn_measurement_device 'Mercury (2x2 bin mode)'
_diffrn_measurement_device_type 'Rigaku AFC7S Mercury'
_diffrn_measurement_method '\w '
_diffrn_radiation_detector CCD
_diffrn_radiation_monochromator graphite
_diffrn_radiation_source 'Normal-focus sealed tube'
_diffrn_radiation_type MoK\a
_diffrn_radiation_wavelength 0.71073
_diffrn_reflns_av_R_equivalents 0.0549
_diffrn_reflns_av_sigmaI/netI 0.0799
_diffrn_reflns_limit_h_max 10
_diffrn_reflns_limit_h_min -12
_diffrn_reflns_limit_k_max 17
_diffrn_reflns_limit_k_min -17
_diffrn_reflns_limit_l_max 16
_diffrn_reflns_limit_l_min -16
_diffrn_reflns_number 20826
_diffrn_reflns_theta_full 25.00
_diffrn_reflns_theta_max 28.11
_diffrn_reflns_theta_min 1.50
_diffrn_standards_decay_% 0
_diffrn_standards_interval_count 0
_diffrn_standards_interval_time 0
_diffrn_standards_number 0
_exptl_absorpt_coefficient_mu 0.330
_exptl_absorpt_correction_T_max 0.9270
_exptl_absorpt_correction_T_min 0.8850
_exptl_absorpt_correction_type multi-scan
_exptl_absorpt_process_details 'Jacobson, R. (1998) Private communication'
_exptl_crystal_colour 'Pale yellow'
_exptl_crystal_density_diffrn 1.324
_exptl_crystal_density_method 'not measured'
_exptl_crystal_description Prism
_exptl_crystal_F_000 739
_exptl_crystal_size_max 0.52
_exptl_crystal_size_mid 0.32
_exptl_crystal_size_min 0.24
_refine_diff_density_max 0.495
_refine_diff_density_min -0.355
_refine_diff_density_rms 0.060
_refine_ls_extinction_method none
_refine_ls_goodness_of_fit_ref 1.065
_refine_ls_hydrogen_treatment constr
_refine_ls_matrix_type full
_refine_ls_number_parameters 452
_refine_ls_number_reflns 6778
_refine_ls_number_restraints 0
_refine_ls_restrained_S_all 1.065
_refine_ls_R_factor_all 0.1358
_refine_ls_R_factor_gt 0.0709
_refine_ls_shift/su_max 0.000
_refine_ls_shift/su_mean 0.000
_refine_ls_structure_factor_coef Fsqd
_refine_ls_weighting_details 'calc w=1/[\s^2^(Fo^2^)+(0.0652P)^2^+1.7791P] where P=(Fo^2^+2Fc^2^)/3'
_refine_ls_weighting_scheme calc
_refine_ls_wR_factor_gt 0.1563
_refine_ls_wR_factor_ref 0.1952
_reflns_number_gt 3965
_reflns_number_total 6778
_reflns_threshold_expression >2sigma(I)
_cod_data_source_file b815149k.txt
_cod_data_source_block shelxle-1
_cod_depositor_comments
;
The following automatic conversions were performed:
'_symmetry_cell_setting' value 'Triclinic' changed to 'triclinic'
according to '/home/saulius/struct/CIF-dictionaries/cif_core.dic'
dictionary named 'cif_core.dic' version 2.4.1 from
2010-06-29.

'_exptl_absorpt_correction_type' value 'Multi Scan' changed
to 'multi-scan' according to
'/home/saulius/struct/CIF-dictionaries/cif_core.dic' dictionary named
'cif_core.dic' version 2.4.1 from 2010-06-29.

Automatic conversion script
Id: cif_fix_enum 1527 2010-12-29 10:47:43Z saulius 
;
_cod_original_cell_volume 1780.3(6)
_cod_original_sg_symbol_H-M P-1
_cod_database_code 7000609

loop_
_symmetry_equiv_pos_as_xyz
'x, y, z'
'-x, -y, -z'

loop_
_atom_site_label
_atom_site_type_symbol
_atom_site_fract_x
_atom_site_fract_y
_atom_site_fract_z
_atom_site_U_iso_or_equiv
_atom_site_adp_type
_atom_site_occupancy
_atom_site_symmetry_multiplicity
_atom_site_calc_flag
_atom_site_refinement_flags
_atom_site_disorder_assembly
_atom_site_disorder_group
Mn1 Mn 0.0000 0.5000 0.5000 0.0376(3) Uani 1 2 d S . .
Cl Cl 0.33599(14) 0.05242(9) 0.15156(11) 0.0680(4) Uani 1 1 d . . .
N1 N 0.6440(4) 0.3536(3) -0.2809(3) 0.0508(9) Uani 1 1 d . . .
N2 N 0.1017(3) 0.4358(2) 0.3594(2) 0.0421(8) Uani 1 1 d . . .
N3 N 0.1458(5) 0.6190(3) -0.0215(4) 0.0766(13) Uani 1 1 d . . .
N4 N 0.1492(5) 1.2874(3) -0.2809(3) 0.0717(13) Uani 1 1 d . . .
N5 N 0.1190(4) 0.8194(3) 0.5042(3) 0.0629(11) Uani 1 1 d . . .
N6 N 0.6635(5) 1.3972(3) 0.4057(4) 0.0685(12) Uani 1 1 d . . .
O1 O 0.3363(6) 0.0958(4) 0.0546(3) 0.1319(19) Uani 1 1 d . . .
O2 O 0.4479(5) 0.0928(5) 0.1777(4) 0.146(2) Uani 1 1 d . . .
O3 O 0.3452(7) -0.0481(3) 0.1622(5) 0.166(3) Uani 1 1 d . . .
O4 O 0.2072(5) 0.0793(4) 0.2189(4) 0.1243(18) Uani 1 1 d . . .
C1 C 0.3371(4) 0.3458(3) 0.0845(3) 0.0430(10) Uani 1 1 d . . .
H1 H 0.3782 0.2834 0.0869 0.052 Uiso 1 1 calc R . .
C2 C 0.3609(4) 0.4039(3) -0.0039(3) 0.0450(10) Uani 1 1 d . . .
H2 H 0.3134 0.4640 -0.0053 0.054 Uiso 1 1 calc R . .
C3 C 0.2494(4) 0.3751(3) 0.1781(3) 0.0402(10) Uani 1 1 d . . .
C4 C 0.1667(5) 0.4595(3) 0.1808(3) 0.0485(11) Uani 1 1 d . . .
H4 H 0.1584 0.4977 0.1219 0.058 Uiso 1 1 calc R . .
C5 C 0.0965(4) 0.4867(3) 0.2716(3) 0.0480(11) Uani 1 1 d . . .
H5 H 0.0422 0.5441 0.2715 0.058 Uiso 1 1 calc R . .
C6 C 0.1779(5) 0.3522(3) 0.3568(3) 0.0487(11) Uani 1 1 d . . .
H6 H 0.1820 0.3143 0.4168 0.058 Uiso 1 1 calc R . .
C7 C 0.2509(4) 0.3196(3) 0.2693(3) 0.0462(10) Uani 1 1 d . . .
H7 H 0.3010 0.2605 0.2713 0.055 Uiso 1 1 calc R . .
C8 C 0.4543(4) 0.3823(3) -0.0986(3) 0.0413(10) Uani 1 1 d . . .
C9 C 0.4787(4) 0.4548(3) -0.1820(3) 0.0471(11) Uani 1 1 d . . .
H9 H 0.4315 0.5149 -0.1784 0.057 Uiso 1 1 calc R . .
C10 C 0.5732(5) 0.4374(3) -0.2702(3) 0.0519(11) Uani 1 1 d . . .
H10 H 0.5879 0.4871 -0.3250 0.062 Uiso 1 1 calc R . .
C11 C 0.6177(5) 0.2825(3) -0.2021(3) 0.0512(11) Uani 1 1 d . . .
H11 H 0.6645 0.2226 -0.2090 0.061 Uiso 1 1 calc R . .
C12 C 0.5247(4) 0.2929(3) -0.1109(3) 0.0464(11) Uani 1 1 d . . .
H12 H 0.5092 0.2408 -0.0583 0.056 Uiso 1 1 calc R . .
C13 C 0.0821(6) 0.9237(4) -0.1122(4) 0.0731(15) Uani 1 1 d . . .
H13 H -0.0067 0.9406 -0.1243 0.088 Uiso 1 1 calc R . .
C14 C 0.1774(6) 0.9944(4) -0.1304(4) 0.0754(16) Uani 1 1 d . . .
H14 H 0.2643 0.9785 -0.1149 0.090 Uiso 1 1 calc R . .
C15 C 0.1035(5) 0.8214(4) -0.0747(4) 0.0608(13) Uani 1 1 d . . .
C16 C -0.0071(6) 0.7547(4) -0.0547(5) 0.0809(18) Uani 1 1 d . . .
H16 H -0.0990 0.7756 -0.0580 0.097 Uiso 1 1 calc R . .
C17 C 0.0207(6) 0.6555(4) -0.0293(5) 0.091(2) Uani 1 1 d . . .
H17 H -0.0553 0.6117 -0.0169 0.110 Uiso 1 1 calc R . .
C18 C 0.2494(6) 0.6834(4) -0.0403(5) 0.0813(18) Uani 1 1 d . . .
H18 H 0.3396 0.6601 -0.0353 0.098 Uiso 1 1 calc R . .
C19 C 0.2353(6) 0.7824(4) -0.0666(4) 0.0763(16) Uani 1 1 d . . .
H19 H 0.3143 0.8237 -0.0790 0.092 Uiso 1 1 calc R . .
C20 C 0.1572(5) 1.0977(3) -0.1736(4) 0.0613(13) Uani 1 1 d . . .
C21 C 0.0390(5) 1.1318(4) -0.2052(4) 0.0732(16) Uani 1 1 d . . .
H21 H -0.0424 1.0923 -0.1903 0.088 Uiso 1 1 calc R . .
C22 C 0.0408(6) 1.2245(4) -0.2589(5) 0.0792(17) Uani 1 1 d . . .
H22 H -0.0398 1.2444 -0.2813 0.095 Uiso 1 1 calc R . .
C23 C 0.2609(6) 1.2546(4) -0.2463(4) 0.0735(16) Uani 1 1 d . . .
H23 H 0.3386 1.2970 -0.2585 0.088 Uiso 1 1 calc R . .
C24 C 0.2693(6) 1.1631(4) -0.1941(4) 0.0731(16) Uani 1 1 d . . .
H24 H 0.3510 1.1450 -0.1723 0.088 Uiso 1 1 calc R . .
C25 C 0.4350(5) 1.1325(3) 0.4230(4) 0.0597(13) Uani 1 1 d . . .
H25 H 0.4674 1.0993 0.3688 0.072 Uiso 1 1 calc R . .
C26 C 0.3262(5) 1.0917(3) 0.4951(4) 0.0596(13) Uani 1 1 d . . .
H26 H 0.2917 1.1247 0.5493 0.071 Uiso 1 1 calc R . .
C27 C 0.2546(5) 0.9990(3) 0.4977(4) 0.0546(12) Uani 1 1 d . . .
C28 C 0.1403(6) 0.9615(4) 0.5752(4) 0.0715(15) Uani 1 1 d . . .
H28 H 0.1052 0.9965 0.6279 0.086 Uiso 1 1 calc R . .
C29 C 0.0766(6) 0.8736(4) 0.5768(4) 0.0740(16) Uani 1 1 d . . .
H29 H 0.0002 0.8509 0.6312 0.089 Uiso 1 1 calc R . .
C30 C 0.2294(6) 0.8555(4) 0.4290(4) 0.0741(16) Uani 1 1 d . . .
H30 H 0.2622 0.8194 0.3771 0.089 Uiso 1 1 calc R . .
C31 C 0.2982(6) 0.9427(4) 0.4228(4) 0.0707(15) Uani 1 1 d . . .
H31 H 0.3746 0.9637 0.3678 0.085 Uiso 1 1 calc R . .
C32 C 0.5108(5) 1.2238(3) 0.4181(4) 0.0525(11) Uani 1 1 d . . .
C33 C 0.4717(5) 1.2847(3) 0.4895(4) 0.0622(13) Uani 1 1 d . . .
H33 H 0.3921 1.2691 0.5438 0.075 Uiso 1 1 calc R . .
C34 C 0.5499(6) 1.3680(4) 0.4803(4) 0.0699(15) Uani 1 1 d . . .
H34 H 0.5211 1.4068 0.5303 0.084 Uiso 1 1 calc R . .
C35 C 0.7003(6) 1.3399(4) 0.3365(5) 0.0791(16) Uani 1 1 d . . .
H35 H 0.7793 1.3583 0.2825 0.095 Uiso 1 1 calc R . .
C36 C 0.6282(6) 1.2543(4) 0.3395(4) 0.0715(15) Uani 1 1 d . . .
H36 H 0.6592 1.2171 0.2883 0.086 Uiso 1 1 calc R . .
O1W O -0.1811(3) 0.5509(2) 0.4372(2) 0.0483(7) Uani 1 1 d . . .
H1W1 H -0.2372 0.5053 0.4360 0.13(3) Uiso 1 1 d R . .
H2W1 H -0.1811 0.5994 0.3916 0.074(18) Uiso 1 1 d R . .
O2W O 0.1070(3) 0.6396(2) 0.4381(2) 0.0469(7) Uani 1 1 d . . .
H1W2 H 0.1062 0.6892 0.4670 0.066(16) Uiso 1 1 d R . .
H2W2 H 0.1872 0.6422 0.3939 0.10(2) Uiso 1 1 d R . .

loop_
_atom_site_aniso_label
_atom_site_aniso_U_11
_atom_site_aniso_U_22
_atom_site_aniso_U_33
_atom_site_aniso_U_23
_atom_site_aniso_U_13
_atom_site_aniso_U_12
Mn1 0.0438(5) 0.0328(5) 0.0331(5) -0.0060(4) -0.0037(4) -0.0051(4)
Cl 0.0666(8) 0.0536(8) 0.0801(10) 0.0007(7) -0.0191(7) -0.0066(6)
N1 0.051(2) 0.050(2) 0.046(2) -0.0105(19) -0.0013(17) -0.0065(18)
N2 0.050(2) 0.040(2) 0.0324(19) -0.0044(16) -0.0063(15) -0.0012(16)
N3 0.077(3) 0.057(3) 0.108(4) -0.005(3) -0.050(3) 0.001(2)
N4 0.077(3) 0.054(3) 0.087(3) 0.017(2) -0.040(3) -0.017(2)
N5 0.079(3) 0.047(2) 0.062(3) -0.012(2) -0.012(2) -0.015(2)
N6 0.079(3) 0.046(3) 0.088(3) -0.002(2) -0.037(3) -0.014(2)
O1 0.195(5) 0.115(4) 0.077(3) 0.013(3) -0.038(3) 0.008(4)
O2 0.082(3) 0.188(6) 0.175(5) -0.023(4) -0.044(3) -0.046(3)
O3 0.251(7) 0.046(3) 0.165(5) -0.005(3) 0.000(5) 0.004(3)
O4 0.075(3) 0.172(5) 0.121(4) -0.043(4) -0.010(3) 0.021(3)
C1 0.046(2) 0.042(2) 0.039(2) -0.008(2) -0.0057(18) 0.0034(18)
C2 0.045(2) 0.047(3) 0.042(3) -0.013(2) -0.0081(19) 0.0050(19)
C3 0.043(2) 0.038(2) 0.038(2) -0.0106(19) -0.0057(18) 0.0009(18)
C4 0.060(3) 0.049(3) 0.034(2) -0.004(2) -0.009(2) 0.005(2)
C5 0.055(3) 0.042(3) 0.042(3) -0.006(2) -0.006(2) 0.008(2)
C6 0.061(3) 0.042(3) 0.038(2) -0.001(2) -0.009(2) -0.001(2)
C7 0.054(3) 0.039(2) 0.041(2) -0.007(2) -0.004(2) 0.0064(19)
C8 0.045(2) 0.045(3) 0.035(2) -0.009(2) -0.0092(18) -0.0025(19)
C9 0.055(3) 0.047(3) 0.038(2) -0.010(2) -0.009(2) 0.004(2)
C10 0.067(3) 0.045(3) 0.039(3) 0.001(2) -0.010(2) -0.010(2)
C11 0.055(3) 0.044(3) 0.051(3) -0.013(2) -0.006(2) 0.004(2)
C12 0.048(2) 0.044(3) 0.042(3) -0.007(2) -0.003(2) 0.000(2)
C13 0.067(3) 0.057(3) 0.097(4) 0.009(3) -0.038(3) -0.005(3)
C14 0.073(3) 0.064(4) 0.094(4) 0.006(3) -0.039(3) -0.006(3)
C15 0.069(3) 0.052(3) 0.062(3) 0.011(2) -0.028(3) -0.009(2)
C16 0.060(3) 0.055(3) 0.133(5) 0.015(3) -0.051(3) -0.008(3)
C17 0.074(4) 0.057(4) 0.149(6) 0.009(4) -0.053(4) -0.008(3)
C18 0.065(3) 0.059(4) 0.124(5) 0.005(3) -0.044(3) 0.006(3)
C19 0.059(3) 0.081(4) 0.089(4) 0.011(3) -0.032(3) -0.019(3)
C20 0.070(3) 0.044(3) 0.073(3) 0.007(2) -0.031(3) -0.007(2)
C21 0.059(3) 0.056(3) 0.100(4) 0.016(3) -0.028(3) -0.014(2)
C22 0.069(3) 0.053(3) 0.116(5) 0.016(3) -0.043(3) -0.002(3)
C23 0.083(4) 0.056(3) 0.084(4) 0.009(3) -0.035(3) -0.026(3)
C24 0.076(3) 0.056(3) 0.096(4) 0.008(3) -0.047(3) -0.015(3)
C25 0.071(3) 0.043(3) 0.070(3) -0.014(2) -0.024(3) -0.006(2)
C26 0.077(3) 0.041(3) 0.066(3) -0.019(2) -0.021(3) -0.010(2)
C27 0.066(3) 0.040(3) 0.060(3) -0.010(2) -0.019(2) -0.005(2)
C28 0.085(4) 0.053(3) 0.071(4) -0.025(3) -0.001(3) -0.014(3)
C29 0.085(4) 0.058(3) 0.071(4) -0.021(3) 0.000(3) -0.017(3)
C30 0.107(4) 0.053(3) 0.060(3) -0.025(3) -0.004(3) -0.027(3)
C31 0.089(4) 0.061(3) 0.056(3) -0.013(3) -0.005(3) -0.025(3)
C32 0.060(3) 0.041(3) 0.062(3) -0.007(2) -0.025(2) -0.006(2)
C33 0.073(3) 0.049(3) 0.068(3) -0.016(3) -0.020(3) -0.012(2)
C34 0.087(4) 0.049(3) 0.084(4) -0.016(3) -0.035(3) -0.003(3)
C35 0.082(4) 0.067(4) 0.084(4) -0.001(3) -0.016(3) -0.021(3)
C36 0.084(4) 0.065(4) 0.066(3) -0.015(3) -0.016(3) -0.016(3)
O1W 0.0481(17) 0.0437(18) 0.0515(19) -0.0001(16) -0.0138(13) -0.0069(14)
O2W 0.0533(18) 0.0355(17) 0.0460(17) -0.0104(14) 0.0008(14) -0.0113(13)

loop_
_atom_type_symbol
_atom_type_description
_atom_type_scat_dispersion_real
_atom_type_scat_dispersion_imag
_atom_type_scat_source
C C 0.0033 0.0016 'International Tables Vol C Tables 4.2.6.8 and 6.1.1.4'
H H 0.0000 0.0000 'International Tables Vol C Tables 4.2.6.8 and 6.1.1.4'
N N 0.0061 0.0033 'International Tables Vol C Tables 4.2.6.8 and 6.1.1.4'
O O 0.0106 0.0060 'International Tables Vol C Tables 4.2.6.8 and 6.1.1.4'
Cl Cl 0.1484 0.1585 'International Tables Vol C Tables 4.2.6.8 and 6.1.1.4'
Mn Mn 0.3368 0.7283 'International Tables Vol C Tables 4.2.6.8 and 6.1.1.4'

loop_
_geom_angle_atom_site_label_1
_geom_angle_atom_site_label_2
_geom_angle_atom_site_label_3
_geom_angle
_geom_angle_site_symmetry_1
_geom_angle_site_symmetry_3
_geom_angle_publ_flag
O2W Mn1 O2W 180.000(1) . 2_566 ?
O2W Mn1 O1W 90.05(11) . 2_566 ?
O2W Mn1 O1W 89.95(11) 2_566 2_566 ?
O2W Mn1 O1W 89.95(11) . . ?
O2W Mn1 O1W 90.05(11) 2_566 . ?
O1W Mn1 O1W 180.000(1) 2_566 . ?
O2W Mn1 N2 92.28(12) . . ?
O2W Mn1 N2 87.72(12) 2_566 . ?
O1W Mn1 N2 91.48(12) 2_566 . ?
O1W Mn1 N2 88.52(12) . . ?
O2W Mn1 N2 87.72(12) . 2_566 ?
O2W Mn1 N2 92.28(12) 2_566 2_566 ?
O1W Mn1 N2 88.52(12) 2_566 2_566 ?
O1W Mn1 N2 91.48(12) . 2_566 ?
N2 Mn1 N2 180.000(1) . 2_566 ?
O3 Cl O2 111.4(4) . . ?
O3 Cl O1 112.7(4) . . ?
O2 Cl O1 108.8(4) . . ?
O3 Cl O4 109.2(4) . . ?
O2 Cl O4 105.5(3) . . ?
O1 Cl O4 108.9(3) . . ?
C10 N1 C11 117.1(4) . . ?
C5 N2 C6 116.3(4) . . ?
C5 N2 Mn1 119.2(3) . . ?
C6 N2 Mn1 124.3(3) . . ?
C18 N3 C17 115.2(5) . . ?
C22 N4 C23 114.7(4) . . ?
C30 N5 C29 115.5(4) . . ?
C34 N6 C35 115.5(4) . . ?
C2 C1 C3 123.5(4) . . ?
C2 C1 H1 118.2 . . ?
C3 C1 H1 118.2 . . ?
C1 C2 C8 126.5(4) . . ?
C1 C2 H2 116.7 . . ?
C8 C2 H2 116.7 . . ?
C4 C3 C7 116.8(4) . . ?
C4 C3 C1 122.7(4) . . ?
C7 C3 C1 120.5(4) . . ?
C3 C4 C5 119.5(4) . . ?
C3 C4 H4 120.3 . . ?
C5 C4 H4 120.3 . . ?
N2 C5 C4 124.1(4) . . ?
N2 C5 H5 117.9 . . ?
C4 C5 H5 117.9 . . ?
N2 C6 C7 123.1(4) . . ?
N2 C6 H6 118.4 . . ?
C7 C6 H6 118.4 . . ?
C6 C7 C3 120.1(4) . . ?
C6 C7 H7 120.0 . . ?
C3 C7 H7 120.0 . . ?
C9 C8 C12 116.7(4) . . ?
C9 C8 C2 119.3(4) . . ?
C12 C8 C2 124.0(4) . . ?
C10 C9 C8 119.8(4) . . ?
C10 C9 H9 120.1 . . ?
C8 C9 H9 120.1 . . ?
N1 C10 C9 123.5(4) . . ?
N1 C10 H10 118.3 . . ?
C9 C10 H10 118.3 . . ?
N1 C11 C12 123.6(4) . . ?
N1 C11 H11 118.2 . . ?
C12 C11 H11 118.2 . . ?
C11 C12 C8 119.2(4) . . ?
C11 C12 H12 120.4 . . ?
C8 C12 H12 120.4 . . ?
C14 C13 C15 125.6(5) . . ?
C14 C13 H13 117.2 . . ?
C15 C13 H13 117.2 . . ?
C13 C14 C20 125.1(5) . . ?
C13 C14 H14 117.5 . . ?
C20 C14 H14 117.5 . . ?
C16 C15 C19 115.8(5) . . ?
C16 C15 C13 120.1(5) . . ?
C19 C15 C13 123.8(5) . . ?
C15 C16 C17 118.9(5) . . ?
C15 C16 H16 120.6 . . ?
C17 C16 H16 120.6 . . ?
N3 C17 C16 125.1(5) . . ?
N3 C17 H17 117.5 . . ?
C16 C17 H17 117.5 . . ?
N3 C18 C19 125.0(5) . . ?
N3 C18 H18 117.5 . . ?
C19 C18 H18 117.5 . . ?
C18 C19 C15 120.1(5) . . ?
C18 C19 H19 120.0 . . ?
C15 C19 H19 120.0 . . ?
C21 C20 C24 116.0(5) . . ?
C21 C20 C14 124.7(4) . . ?
C24 C20 C14 119.0(5) . . ?
C20 C21 C22 120.0(5) . . ?
C20 C21 H21 120.0 . . ?
C22 C21 H21 120.0 . . ?
N4 C22 C21 124.6(5) . . ?
N4 C22 H22 117.7 . . ?
C21 C22 H22 117.7 . . ?
N4 C23 C24 124.6(5) . . ?
N4 C23 H23 117.7 . . ?
C24 C23 H23 117.7 . . ?
C23 C24 C20 120.1(5) . . ?
C23 C24 H24 120.0 . . ?
C20 C24 H24 120.0 . . ?
C26 C25 C32 127.7(5) . . ?
C26 C25 H25 116.2 . . ?
C32 C25 H25 116.2 . . ?
C25 C26 C27 125.9(5) . . ?
C25 C26 H26 117.1 . . ?
C27 C26 H26 117.1 . . ?
C28 C27 C31 115.1(4) . . ?
C28 C27 C26 122.6(4) . . ?
C31 C27 C26 122.3(4) . . ?
C29 C28 C27 121.5(5) . . ?
C29 C28 H28 119.2 . . ?
C27 C28 H28 119.2 . . ?
N5 C29 C28 123.2(5) . . ?
N5 C29 H29 118.4 . . ?
C28 C29 H29 118.4 . . ?
N5 C30 C31 124.3(5) . . ?
N5 C30 H30 117.8 . . ?
C31 C30 H30 117.8 . . ?
C30 C31 C27 120.3(5) . . ?
C30 C31 H31 119.8 . . ?
C27 C31 H31 119.8 . . ?
C36 C32 C33 115.6(4) . . ?
C36 C32 C25 120.8(5) . . ?
C33 C32 C25 123.6(4) . . ?
C34 C33 C32 120.0(5) . . ?
C34 C33 H33 120.0 . . ?
C32 C33 H33 120.0 . . ?
N6 C34 C33 124.8(5) . . ?
N6 C34 H34 117.6 . . ?
C33 C34 H34 117.6 . . ?
N6 C35 C36 123.9(5) . . ?
N6 C35 H35 118.0 . . ?
C36 C35 H35 118.0 . . ?
C32 C36 C35 120.2(5) . . ?
C32 C36 H36 119.9 . . ?
C35 C36 H36 119.9 . . ?
Mn1 O1W H1W1 114.4 . . ?
Mn1 O1W H2W1 126.9 . . ?
H1W1 O1W H2W1 111.7 . . ?
Mn1 O2W H1W2 127.9 . . ?
Mn1 O2W H2W2 120.0 . . ?
H1W2 O2W H2W2 105.6 . . ?

loop_
_geom_bond_atom_site_label_1
_geom_bond_atom_site_label_2
_geom_bond_distance
_geom_bond_site_symmetry_2
_geom_bond_publ_flag
Mn1 O2W 2.158(3) . ?
Mn1 O2W 2.158(3) 2_566 ?
Mn1 O1W 2.203(3) 2_566 ?
Mn1 O1W 2.203(3) . ?
Mn1 N2 2.265(3) . ?
Mn1 N2 2.265(3) 2_566 ?
Cl O3 1.371(4) . ?
Cl O2 1.392(5) . ?
Cl O1 1.401(5) . ?
Cl O4 1.421(4) . ?
N1 C10 1.325(5) . ?
N1 C11 1.333(5) . ?
N2 C5 1.334(5) . ?
N2 C6 1.341(5) . ?
N3 C18 1.307(6) . ?
N3 C17 1.312(6) . ?
N4 C22 1.324(6) . ?
N4 C23 1.331(6) . ?
N5 C30 1.330(6) . ?
N5 C29 1.331(6) . ?
N6 C34 1.321(6) . ?
N6 C35 1.321(7) . ?
C1 C2 1.337(6) . ?
C1 C3 1.472(5) . ?
C1 H1 0.9300 . ?
C2 C8 1.464(5) . ?
C2 H2 0.9300 . ?
C3 C4 1.381(6) . ?
C3 C7 1.390(6) . ?
C4 C5 1.382(6) . ?
C4 H4 0.9300 . ?
C5 H5 0.9300 . ?
C6 C7 1.381(6) . ?
C6 H6 0.9300 . ?
C7 H7 0.9300 . ?
C8 C9 1.389(6) . ?
C8 C12 1.394(6) . ?
C9 C10 1.379(6) . ?
C9 H9 0.9300 . ?
C10 H10 0.9300 . ?
C11 C12 1.382(6) . ?
C11 H11 0.9300 . ?
C12 H12 0.9300 . ?
C13 C14 1.313(7) . ?
C13 C15 1.449(7) . ?
C13 H13 0.9300 . ?
C14 C20 1.481(7) . ?
C14 H14 0.9300 . ?
C15 C16 1.377(6) . ?
C15 C19 1.384(7) . ?
C16 C17 1.388(7) . ?
C16 H16 0.9300 . ?
C17 H17 0.9300 . ?
C18 C19 1.365(7) . ?
C18 H18 0.9300 . ?
C19 H19 0.9300 . ?
C20 C21 1.370(7) . ?
C20 C24 1.376(6) . ?
C21 C22 1.373(7) . ?
C21 H21 0.9300 . ?
C22 H22 0.9300 . ?
C23 C24 1.363(7) . ?
C23 H23 0.9300 . ?
C24 H24 0.9300 . ?
C25 C26 1.318(6) . ?
C25 C32 1.464(6) . ?
C25 H25 0.9300 . ?
C26 C27 1.467(6) . ?
C26 H26 0.9300 . ?
C27 C28 1.375(6) . ?
C27 C31 1.377(6) . ?
C28 C29 1.374(6) . ?
C28 H28 0.9300 . ?
C29 H29 0.9300 . ?
C30 C31 1.375(6) . ?
C30 H30 0.9300 . ?
C31 H31 0.9300 . ?
C32 C36 1.377(7) . ?
C32 C33 1.381(6) . ?
C33 C34 1.368(6) . ?
C33 H33 0.9300 . ?
C34 H34 0.9300 . ?
C35 C36 1.382(7) . ?
C35 H35 0.9300 . ?
C36 H36 0.9300 . ?
O1W H1W1 0.8500 . ?
O1W H2W1 0.8500 . ?
O2W H1W2 0.8499 . ?
O2W H2W2 0.8500 . ?
